data_7716426
loop_
_publ_author_name
'Li, Haobin'
'Zhang, Bo'
'Feng, Rui'
'Guo, Shuai'

_publ_section_title
;
 An N-heterocyclic carbene-based pincer system of palladium and its
 versatile reactivity under oxidizing conditions.
;
_journal_issue 27
_journal_name_full 'Dalton transactions (Cambridge, England : 2003)'
_journal_page_first 11470
_journal_page_last 11480
_journal_paper_doi 10.1039/d4dt00980k
_journal_volume 53
_journal_year 2024
_chemical_formula_moiety 'C37 H40 N7 Pd, 2(C F3 O3 S), B F4'
_chemical_formula_sum 'C39 H40 B F10 N7 O6 Pd S2'
_chemical_formula_weight 1074.11
_space_group_crystal_system monoclinic
_space_group_IT_number 14
_space_group_name_Hall '-P 2yn'
_space_group_name_H-M_alt 'P 1 21/n 1'
_atom_sites_solution_hydrogens geom
_atom_sites_solution_primary dual
_audit_creation_date 2022-10-08
_audit_creation_method
;
Olex2 1.5
(compiled 2021.08.20 svn.r13c46975 for OlexSys, GUI svn.r6396)
;
_audit_update_record
;
2023-10-03 deposited with the CCDC.	2024-06-10 downloaded from the CCDC.
;
_cell_angle_alpha 90
_cell_angle_beta 94.110(2)
_cell_angle_gamma 90
_cell_formula_units_Z 4
_cell_length_a 11.7271(4)
_cell_length_b 21.7582(7)
_cell_length_c 16.9612(6)
_cell_measurement_reflns_used 9756
_cell_measurement_temperature 150.00
_cell_measurement_theta_max 56.897
_cell_measurement_theta_min 3.534
_cell_volume 4316.7(3)
_computing_cell_refinement 'SAINT V8.40B (?, 2016)'
_computing_data_reduction 'SAINT V8.40B (?, 2016)'
_computing_molecular_graphics 'Olex2 1.5 (Dolomanov et al., 2009)'
_computing_publication_material 'Olex2 1.5 (Dolomanov et al., 2009)'
_computing_structure_refinement 'SHELXL 2018/3 (Sheldrick, 2015)'
_computing_structure_solution 'SHELXT 2014/5 (Sheldrick, 2014)'
_diffrn_ambient_temperature 150.00
_diffrn_measured_fraction_theta_full 0.977
_diffrn_measured_fraction_theta_max 0.971
_diffrn_measurement_device_type 'Bruker APEX-II CCD'
_diffrn_measurement_method '\f and \w scans'
_diffrn_radiation_monochromator graphite
_diffrn_radiation_type MoK\a
_diffrn_radiation_wavelength 0.71073
_diffrn_reflns_av_R_equivalents 0.0502
_diffrn_reflns_av_unetI/netI 0.0459
_diffrn_reflns_Laue_measured_fraction_full 0.977
_diffrn_reflns_Laue_measured_fraction_max 0.971
_diffrn_reflns_limit_h_max 14
_diffrn_reflns_limit_h_min -12
_diffrn_reflns_limit_k_max 27
_diffrn_reflns_limit_k_min -27
_diffrn_reflns_limit_l_max 12
_diffrn_reflns_limit_l_min -21
_diffrn_reflns_number 39816
_diffrn_reflns_point_group_measured_fraction_full 0.977
_diffrn_reflns_point_group_measured_fraction_max 0.971
_diffrn_reflns_theta_full 25.242
_diffrn_reflns_theta_max 26.406
_diffrn_reflns_theta_min 1.525
_diffrn_source_current 1.4
_diffrn_source_power 0.07
_diffrn_source_voltage 50.0
_diffrn_standards_number 0
_exptl_absorpt_coefficient_mu 0.626
_exptl_absorpt_correction_T_max 0.7512
_exptl_absorpt_correction_T_min 0.5198
_exptl_absorpt_correction_type multi-scan
_exptl_absorpt_process_details
;
SADABS-2016/2 (Bruker,2016/2) was used for absorption correction.
wR2(int) was 0.1299 before and 0.0685 after correction.
The Ratio of minimum to maximum transmission is 0.6920.
The \l/2 correction factor is Not present.
;
_exptl_crystal_colour red
_exptl_crystal_colour_primary red
_exptl_crystal_density_diffrn 1.653
_exptl_crystal_description block
_exptl_crystal_F_000 2176
_exptl_crystal_size_max 0.2
_exptl_crystal_size_mid 0.14
_exptl_crystal_size_min 0.12
_refine_diff_density_max 0.944
_refine_diff_density_min -1.484
_refine_diff_density_rms 0.141
_refine_ls_extinction_method none
_refine_ls_goodness_of_fit_ref 1.061
_refine_ls_hydrogen_treatment constr
_refine_ls_matrix_type full
_refine_ls_number_parameters 670
_refine_ls_number_reflns 8601
_refine_ls_number_restraints 246
_refine_ls_restrained_S_all 1.067
_refine_ls_R_factor_all 0.0893
_refine_ls_R_factor_gt 0.0763
_refine_ls_shift/su_max 0.000
_refine_ls_shift/su_mean 0.000
_refine_ls_structure_factor_coef Fsqd
_refine_ls_weighting_details 'w=1/[\s^2^(Fo^2^)+(0.1288P)^2^+15.4757P] where P=(Fo^2^+2Fc^2^)/3'
_refine_ls_weighting_scheme calc
_refine_ls_wR_factor_gt 0.2129
_refine_ls_wR_factor_ref 0.2259
_reflns_Friedel_coverage 0.000
_reflns_number_gt 7029
_reflns_number_total 8601
_reflns_threshold_expression 'I > 2\s(I)'
_cod_data_source_file d4dt00980k2.cif
_cod_data_source_block 11
_cod_depositor_comments 'Adding full bibliography for 7716424--7716428.cif.'
_cod_database_code 7716426
_shelx_shelxl_version_number 2018/3
_shelx_space_group_comment
;
The symmetry employed for this shelxl refinement is uniquely defined
by the following loop, which should always be used as a source of
symmetry information in preference to the above space-group names.
They are only intended as comments.
;
_olex2_refinement_description
;
1. Fixed Uiso
 At 1.2 times of:
  All C(H) groups, All C(H,H) groups
 At 1.5 times of:
  All C(H,H,H) groups
2. Uiso/Uaniso restraints and constraints
S2 \\sim O5 \\sim O9 \\sim F8 \\sim F10 \\sim F11 \\sim O7 \\sim C2 \\sim S3
\\sim F9 \\sim F13 \\sim C1 \\sim F12 \\sim O6 \\sim O8 \\sim O4: within 2A
with sigma of 0.01 and sigma for terminal atoms of 0.02 within 2A
3. Others
 Sof(F11)=Sof(S3)=Sof(F13)=Sof(C1)=Sof(F12)=Sof(O6)=Sof(O8)=Sof(O4)=1-FVAR(1)
 Sof(S2)=Sof(O5)=Sof(O9)=Sof(F8)=Sof(F10)=Sof(O7)=Sof(C2)=Sof(F9)=FVAR(1)
4.a Secondary CH2 refined with riding coordinates:
 C21(H21A,H21B), C6(H6A,H6B), C17(H17A,H17B), C10(H10A,H10B), C4(H4A,H4B),
 C22(H22A,H22B), C5(H5A,H5B), C23(H23A,H23B)
4.b Aromatic/amide H refined with riding coordinates:
 C8(H8), C7(H7), C39(H39), C28(H28), C25(H25), C19(H19), C12(H12), C36(H36),
 C20(H20), C31(H31), C26(H26), C14(H14), C27(H27), C38(H38), C37(H37), C33(H33),
  C32(H32), C13(H13)
4.c Idealised Me refined as rotating group:
 C3(H3A,H3B,H3C), C24(H24A,H24B,H24C)
;
_olex2_submission_special_instructions 'No special instructions were received'

loop_
_space_group_symop_operation_xyz
'x, y, z'
'-x+1/2, y+1/2, -z+1/2'
'-x, -y, -z'
'x-1/2, -y-1/2, z-1/2'

loop_
_atom_site_label
_atom_site_type_symbol
_atom_site_fract_x
_atom_site_fract_y
_atom_site_fract_z
_atom_site_U_iso_or_equiv
_atom_site_adp_type
_atom_site_occupancy
_atom_site_site_symmetry_order
_atom_site_calc_flag
_atom_site_refinement_flags_posn
_atom_site_refinement_flags_adp
_atom_site_refinement_flags_occupancy
_atom_site_disorder_assembly
_atom_site_disorder_group
Pd1 Pd 0.53778(3) 0.28953(2) 0.33769(2) 0.03088(17) Uani 1 1 d . . . . .
S1 S 0.26061(17) 0.40671(9) 0.50729(12) 0.0614(5) Uani 1 1 d . . . . .
O1 O 0.2333(5) 0.3501(2) 0.4675(3) 0.0584(12) Uani 1 1 d . . . . .
N4 N 0.5496(4) 0.3820(2) 0.3314(3) 0.0381(10) Uani 1 1 d . . . . .
N7 N 0.7088(4) 0.3017(2) 0.3673(3) 0.0391(10) Uani 1 1 d . . . . .
O3 O 0.2675(6) 0.4014(2) 0.5904(3) 0.0744(16) Uani 1 1 d . . . . .
O2 O 0.3432(4) 0.4425(3) 0.4754(3) 0.0676(14) Uani 1 1 d . . . . .
N3 N 0.3692(4) 0.3123(3) 0.3068(3) 0.0424(11) Uani 1 1 d . . . . .
N6 N 0.4407(4) 0.2478(2) 0.4889(3) 0.0420(11) Uani 1 1 d . . . . .
N5 N 0.5381(4) 0.3291(2) 0.5203(3) 0.0389(10) Uani 1 1 d . . . . .
N2 N 0.6347(4) 0.2321(3) 0.1942(3) 0.0439(11) Uani 1 1 d . . . . .
F1 F 0.8385(7) 0.3386(3) 0.1955(4) 0.116(2) Uani 1 1 d . . . . .
N1 N 0.5488(4) 0.3132(3) 0.1518(3) 0.0449(12) Uani 1 1 d . . . . .
F2 F 0.9086(6) 0.4354(3) 0.2170(4) 0.1010(19) Uani 1 1 d . . . . .
F5 F 0.1018(5) 0.4599(3) 0.4180(4) 0.1035(18) Uani 1 1 d . . . . .
C18 C 0.5709(5) 0.2801(3) 0.2172(4) 0.0416(13) Uani 1 1 d . . . . .
C9 C 0.5045(5) 0.2916(3) 0.4583(3) 0.0369(12) Uani 1 1 d . . . . .
C8 C 0.4325(5) 0.2567(3) 0.5687(4) 0.0468(14) Uani 1 1 d . . . . .
H8 H 0.391474 0.231998 0.603103 0.056 Uiso 1 1 calc R U . . .
C7 C 0.4937(6) 0.3072(3) 0.5882(4) 0.0480(14) Uani 1 1 d . . . . .
H7 H 0.504530 0.324756 0.639488 0.058 Uiso 1 1 calc R U . . .
C30 C 0.4520(5) 0.4140(3) 0.3198(3) 0.0442(14) Uani 1 1 d . . . . .
C16 C 0.5293(5) 0.1934(3) 0.3440(3) 0.0413(13) Uani 1 1 d . . . . .
C21 C 0.4795(6) 0.3694(3) 0.1373(4) 0.0515(15) Uani 1 1 d . . . . .
H21A H 0.519310 0.397213 0.102122 0.062 Uiso 1 1 calc R U . . .
H21B H 0.472127 0.390967 0.188018 0.062 Uiso 1 1 calc R U . . .
B1 B 0.8469(5) 0.3997(3) 0.1644(3) 0.0335(12) Uani 1 1 d . . . . .
C35 C 0.7455(5) 0.3605(3) 0.3568(4) 0.0437(13) Uani 1 1 d . . . . .
F6 F 0.1453(6) 0.5074(3) 0.5254(4) 0.117(2) Uani 1 1 d . . . . .
C6 C 0.6029(6) 0.3869(3) 0.5203(4) 0.0492(14) Uani 1 1 d . . . . .
H6A H 0.548541 0.421720 0.519504 0.059 Uiso 1 1 calc R U . . .
H6B H 0.643903 0.388993 0.471364 0.059 Uiso 1 1 calc R U . . .
C29 C 0.3507(5) 0.3741(3) 0.3059(3) 0.0446(14) Uani 1 1 d . . . . .
C39 C 0.7832(5) 0.2590(3) 0.3955(4) 0.0470(14) Uani 1 1 d . . . . .
H39 H 0.756377 0.218777 0.405439 0.056 Uiso 1 1 calc R U . . .
C11 C 0.4507(6) 0.1655(3) 0.3913(4) 0.0498(15) Uani 1 1 d . . . . .
C34 C 0.6549(5) 0.4062(3) 0.3373(3) 0.0422(13) Uani 1 1 d . . . . .
F3 F 0.8800(10) 0.3968(4) 0.0949(5) 0.165(4) Uani 1 1 d . . . . .
F7 F 0.0438(5) 0.4248(4) 0.5243(5) 0.126(2) Uani 1 1 d . . . . .
C28 C 0.2429(6) 0.3968(4) 0.2866(4) 0.0618(19) Uani 1 1 d . . . . .
H28 H 0.229227 0.439862 0.287389 0.074 Uiso 1 1 calc R U . . .
C25 C 0.2840(6) 0.2741(4) 0.2860(4) 0.0508(15) Uani 1 1 d . . . . .
H25 H 0.298524 0.231149 0.285282 0.061 Uiso 1 1 calc R U . . .
C19 C 0.6504(6) 0.2345(4) 0.1152(4) 0.0533(16) Uani 1 1 d . . . . .
H19 H 0.690798 0.205763 0.085586 0.064 Uiso 1 1 calc R U . . .
C15 C 0.6005(6) 0.1577(3) 0.2997(4) 0.0504(15) Uani 1 1 d . . . . .
C12 C 0.4444(8) 0.1016(3) 0.3932(5) 0.068(2) Uani 1 1 d . . . . .
H12 H 0.390572 0.082477 0.424460 0.082 Uiso 1 1 calc R U . . .
C36 C 0.8605(6) 0.3752(4) 0.3711(4) 0.0575(17) Uani 1 1 d . . . . .
H36 H 0.886785 0.415787 0.362801 0.069 Uiso 1 1 calc R U . . .
C17 C 0.6842(6) 0.1825(3) 0.2453(4) 0.0545(17) Uani 1 1 d . . . . .
H17A H 0.751902 0.198557 0.277093 0.065 Uiso 1 1 calc R U . . .
H17B H 0.710135 0.148772 0.211803 0.065 Uiso 1 1 calc R U . . .
C20 C 0.5977(6) 0.2850(3) 0.0884(4) 0.0536(17) Uani 1 1 d . . . . .
H20 H 0.593910 0.299512 0.035432 0.064 Uiso 1 1 calc R U . . .
C31 C 0.4590(7) 0.4774(3) 0.3147(4) 0.0573(17) Uani 1 1 d . . . . .
H31 H 0.391924 0.501882 0.308069 0.069 Uiso 1 1 calc R U . . .
F4 F 0.7359(6) 0.4164(5) 0.1708(6) 0.165(4) Uani 1 1 d . . . . .
C26 C 0.1743(6) 0.2953(4) 0.2654(5) 0.064(2) Uani 1 1 d . . . . .
H26 H 0.114571 0.266997 0.251278 0.076 Uiso 1 1 calc R U . . .
C14 C 0.5910(8) 0.0936(4) 0.3058(5) 0.069(2) Uani 1 1 d . . . . .
H14 H 0.639833 0.068294 0.277343 0.083 Uiso 1 1 calc R U . . .
C27 C 0.1531(6) 0.3560(5) 0.2655(5) 0.069(2) Uani 1 1 d . . . . .
H27 H 0.078285 0.371033 0.251580 0.083 Uiso 1 1 calc R U . . .
C10 C 0.3773(6) 0.2001(3) 0.4439(4) 0.0521(16) Uani 1 1 d . . . . .
H10A H 0.313310 0.219216 0.411463 0.063 Uiso 1 1 calc R U . . .
H10B H 0.344357 0.171034 0.481016 0.063 Uiso 1 1 calc R U . . .
C4 C 0.6876(7) 0.3940(4) 0.5899(4) 0.0626(19) Uani 1 1 d . . . . .
H4A H 0.724669 0.434816 0.587298 0.075 Uiso 1 1 calc R U . . .
H4B H 0.646867 0.392591 0.639004 0.075 Uiso 1 1 calc R U . . .
C22 C 0.3621(7) 0.3551(5) 0.0999(5) 0.077(3) Uani 1 1 d . . . . .
H22A H 0.321104 0.328551 0.135915 0.093 Uiso 1 1 calc R U . . .
H22B H 0.369352 0.332264 0.050069 0.093 Uiso 1 1 calc R U . . .
C38 C 0.8978(6) 0.2720(4) 0.4104(4) 0.0598(18) Uani 1 1 d . . . . .
H38 H 0.949222 0.240705 0.429449 0.072 Uiso 1 1 calc R U . . .
C37 C 0.9365(5) 0.3294(4) 0.3979(4) 0.0600(19) Uani 1 1 d . . . . .
H37 H 1.015566 0.338439 0.407322 0.072 Uiso 1 1 calc R U . . .
C33 C 0.6650(7) 0.4690(3) 0.3301(4) 0.0579(17) Uani 1 1 d . . . . .
H33 H 0.738086 0.488017 0.332373 0.070 Uiso 1 1 calc R U . . .
C32 C 0.5658(7) 0.5040(3) 0.3194(5) 0.0628(19) Uani 1 1 d . . . . .
H32 H 0.571894 0.547364 0.315159 0.075 Uiso 1 1 calc R U . . .
C40 C 0.1354(7) 0.4492(4) 0.4909(6) 0.070(2) Uani 1 1 d . . . . .
C13 C 0.5137(9) 0.0662(4) 0.3513(5) 0.078(2) Uani 1 1 d . . . . .
H13 H 0.508505 0.022685 0.353622 0.094 Uiso 1 1 calc R U . . .
C5 C 0.7743(9) 0.3471(5) 0.5932(6) 0.092(3) Uani 1 1 d . . . . .
H5A H 0.807199 0.344444 0.541152 0.110 Uiso 1 1 calc R U . . .
H5B H 0.738543 0.306965 0.603637 0.110 Uiso 1 1 calc R U . . .
C23 C 0.2931(9) 0.4134(6) 0.0826(6) 0.105(4) Uani 1 1 d . . . . .
H23A H 0.332982 0.439925 0.045885 0.126 Uiso 1 1 calc R U . . .
H23B H 0.285715 0.436611 0.132221 0.126 Uiso 1 1 calc R U . . .
C3 C 0.8732(10) 0.3594(7) 0.6586(7) 0.123(5) Uani 1 1 d . . . . .
H3A H 0.916674 0.395713 0.644340 0.185 Uiso 1 1 calc R U . . .
H3B H 0.924181 0.323670 0.662998 0.185 Uiso 1 1 calc R U . . .
H3C H 0.840594 0.366502 0.709457 0.185 Uiso 1 1 calc R U . . .
C24 C 0.1699(11) 0.3960(9) 0.0442(8) 0.162(8) Uani 1 1 d . . . . .
H24A H 0.177505 0.374713 -0.006101 0.244 Uiso 1 1 calc R U . . .
H24B H 0.124662 0.433464 0.034803 0.244 Uiso 1 1 calc R U . . .
H24C H 0.131517 0.368935 0.080174 0.244 Uiso 1 1 calc R U . . .
S2 S 1.0707(5) 0.1307(4) 0.3299(4) 0.0672(13) Uani 0.633(7) 1 d . U P A 1
O5 O 1.110(2) 0.1730(11) 0.3940(9) 0.070(4) Uani 0.633(7) 1 d . U P A 1
O9 O 0.9838(11) 0.1516(7) 0.2734(8) 0.090(3) Uani 0.633(7) 1 d . U P A 1
F8 F 0.8917(10) 0.1163(6) 0.4114(7) 0.123(4) Uani 0.633(7) 1 d . U P A 1
F10 F 1.0321(12) 0.0623(5) 0.4559(6) 0.116(3) Uani 0.633(7) 1 d . U P A 1
F11 F 1.024(2) 0.0204(9) 0.3624(12) 0.104(4) Uani 0.367(7) 1 d . U P A 2
O7 O 1.1466(12) 0.0906(7) 0.3001(8) 0.101(3) Uani 0.633(7) 1 d . U P A 1
C2 C 0.9797(18) 0.0828(8) 0.3881(10) 0.091(3) Uani 0.633(7) 1 d . U P A 1
S3 S 1.0371(11) 0.1365(7) 0.3459(8) 0.079(2) Uani 0.367(7) 1 d . U P A 2
F9 F 0.9351(14) 0.0348(6) 0.3501(7) 0.127(4) Uani 0.633(7) 1 d . U P A 1
F13 F 1.138(2) 0.0666(10) 0.4487(13) 0.131(5) Uani 0.367(7) 1 d . U P A 2
C1 C 1.080(3) 0.0695(14) 0.3863(17) 0.091(3) Uani 0.367(7) 1 d . U P A 2
F12 F 1.170(2) 0.0607(11) 0.3411(15) 0.123(4) Uani 0.367(7) 1 d . U P A 2
O6 O 1.039(2) 0.1326(11) 0.2647(13) 0.091(5) Uani 0.367(7) 1 d . U P A 2
O8 O 0.925(2) 0.1385(11) 0.3512(15) 0.111(4) Uani 0.367(7) 1 d . U P A 2
O4 O 1.111(4) 0.181(2) 0.3723(19) 0.070(5) Uani 0.367(7) 1 d . U P A 2

loop_
_atom_site_aniso_label
_atom_site_aniso_U_11
_atom_site_aniso_U_22
_atom_site_aniso_U_33
_atom_site_aniso_U_23
_atom_site_aniso_U_13
_atom_site_aniso_U_12
Pd1 0.0252(2) 0.0388(3) 0.0285(2) -0.00501(15) 0.00017(16) 0.00295(14)
S1 0.0599(11) 0.0625(11) 0.0626(11) 0.0029(8) 0.0098(9) -0.0028(8)
O1 0.076(3) 0.050(3) 0.050(3) -0.006(2) 0.011(2) 0.000(2)
N4 0.037(3) 0.046(3) 0.032(2) -0.0016(18) 0.003(2) 0.0037(19)
N7 0.037(3) 0.050(3) 0.031(2) -0.0022(19) 0.005(2) 0.001(2)
O3 0.115(5) 0.063(3) 0.047(3) -0.004(2) 0.019(3) -0.027(3)
O2 0.046(3) 0.077(3) 0.081(4) 0.015(3) 0.012(3) -0.009(2)
N3 0.035(2) 0.059(3) 0.033(2) -0.004(2) 0.003(2) 0.003(2)
N6 0.036(2) 0.049(3) 0.042(3) 0.002(2) 0.005(2) 0.000(2)
N5 0.036(2) 0.051(3) 0.030(2) -0.0035(19) 0.0049(19) 0.000(2)
N2 0.036(3) 0.058(3) 0.038(3) -0.015(2) 0.008(2) 0.002(2)
F1 0.193(7) 0.078(4) 0.083(4) -0.020(3) 0.037(4) -0.033(4)
N1 0.033(2) 0.064(3) 0.038(3) -0.010(2) 0.009(2) 0.000(2)
F2 0.118(5) 0.087(4) 0.094(4) 0.020(3) -0.016(3) -0.034(3)
F5 0.092(4) 0.109(4) 0.109(5) -0.014(4) 0.002(4) 0.011(3)
C18 0.034(3) 0.054(3) 0.036(3) -0.011(2) -0.001(2) 0.001(2)
C9 0.027(3) 0.048(3) 0.035(3) -0.002(2) -0.006(2) 0.006(2)
C8 0.043(3) 0.058(4) 0.041(3) 0.003(3) 0.012(3) 0.004(3)
C7 0.049(4) 0.063(4) 0.032(3) -0.003(3) 0.006(3) 0.004(3)
C30 0.046(3) 0.054(3) 0.033(3) -0.002(2) 0.002(2) 0.015(3)
C16 0.040(3) 0.043(3) 0.039(3) -0.008(2) -0.010(3) 0.001(2)
C21 0.049(4) 0.067(4) 0.038(3) 0.002(3) 0.000(3) 0.013(3)
B1 0.035(3) 0.039(3) 0.026(3) -0.008(2) -0.001(2) 0.000(2)
C35 0.034(3) 0.059(4) 0.039(3) -0.001(3) 0.004(2) -0.001(3)
F6 0.112(5) 0.100(4) 0.135(6) -0.045(4) -0.015(4) 0.025(4)
C6 0.049(4) 0.051(4) 0.047(3) -0.010(3) 0.001(3) -0.005(3)
C29 0.035(3) 0.061(4) 0.037(3) -0.004(3) 0.000(2) 0.014(3)
C39 0.040(3) 0.059(4) 0.041(3) -0.006(3) -0.001(3) 0.010(3)
C11 0.049(4) 0.052(4) 0.047(3) -0.004(3) -0.003(3) -0.009(3)
C34 0.040(3) 0.049(3) 0.037(3) 0.000(2) -0.001(2) -0.002(2)
F3 0.278(12) 0.121(6) 0.108(5) -0.021(4) 0.094(7) -0.024(6)
F7 0.062(3) 0.167(7) 0.153(6) -0.018(5) 0.038(4) -0.005(4)
C28 0.049(4) 0.083(5) 0.054(4) 0.002(4) 0.010(3) 0.023(4)
C25 0.037(3) 0.069(4) 0.045(3) -0.004(3) -0.005(3) -0.008(3)
C19 0.043(3) 0.074(5) 0.043(3) -0.017(3) 0.004(3) 0.004(3)
C15 0.053(4) 0.049(4) 0.049(4) -0.010(3) -0.005(3) 0.009(3)
C12 0.082(6) 0.051(4) 0.069(5) -0.003(4) -0.004(4) -0.011(4)
C36 0.044(4) 0.078(5) 0.051(4) -0.005(3) 0.009(3) -0.011(3)
C17 0.044(3) 0.066(4) 0.053(4) -0.018(3) -0.001(3) 0.017(3)
C20 0.043(4) 0.080(5) 0.038(3) -0.015(3) 0.007(3) -0.008(3)
C31 0.063(4) 0.055(4) 0.053(4) -0.003(3) 0.001(3) 0.017(3)
F4 0.078(5) 0.227(10) 0.189(9) -0.039(7) -0.001(5) 0.024(5)
C26 0.035(3) 0.104(7) 0.051(4) 0.002(4) -0.007(3) -0.006(4)
C14 0.088(6) 0.056(4) 0.062(5) -0.025(4) -0.011(4) 0.015(4)
C27 0.034(3) 0.119(7) 0.054(4) 0.001(4) 0.000(3) 0.013(4)
C10 0.042(3) 0.058(4) 0.057(4) 0.000(3) 0.001(3) -0.014(3)
C4 0.059(4) 0.081(5) 0.047(4) -0.001(3) -0.004(3) -0.009(4)
C22 0.051(4) 0.127(8) 0.052(4) -0.006(5) -0.013(3) 0.024(5)
C38 0.042(4) 0.083(5) 0.054(4) -0.002(4) 0.001(3) 0.016(4)
C37 0.026(3) 0.100(6) 0.054(4) -0.003(4) 0.001(3) 0.006(3)
C33 0.058(4) 0.055(4) 0.060(4) 0.003(3) -0.001(3) -0.008(3)
C32 0.077(5) 0.048(4) 0.062(4) 0.003(3) -0.007(4) -0.003(4)
C40 0.060(5) 0.076(5) 0.073(5) 0.008(4) 0.001(4) -0.001(4)
C13 0.106(7) 0.056(5) 0.071(5) -0.010(4) -0.007(5) -0.003(5)
C5 0.083(7) 0.107(8) 0.085(7) -0.009(6) 0.001(5) 0.000(6)
C23 0.082(7) 0.172(12) 0.060(5) 0.001(6) -0.006(5) 0.052(7)
C3 0.072(7) 0.189(14) 0.104(9) 0.030(9) -0.023(6) 0.020(8)
C24 0.085(8) 0.29(2) 0.103(10) 0.001(11) -0.025(7) 0.073(11)
S2 0.071(3) 0.081(3) 0.050(2) -0.0033(18) 0.0050(19) -0.017(2)
O5 0.072(6) 0.081(8) 0.054(8) -0.008(6) -0.012(7) -0.010(6)
O9 0.081(7) 0.118(8) 0.068(6) 0.011(6) -0.022(6) -0.002(6)
F8 0.128(8) 0.127(8) 0.121(8) -0.009(6) 0.051(6) 0.011(6)
F10 0.156(8) 0.114(6) 0.080(5) 0.024(5) 0.016(6) -0.001(6)
F11 0.126(9) 0.086(7) 0.099(7) -0.002(7) -0.002(8) -0.015(8)
O7 0.107(7) 0.113(7) 0.085(6) -0.018(6) 0.012(6) 0.005(6)
C2 0.111(6) 0.086(5) 0.076(5) -0.009(4) 0.007(5) -0.010(5)
S3 0.095(5) 0.071(4) 0.067(5) 0.001(4) -0.014(4) -0.013(4)
F9 0.165(9) 0.106(7) 0.112(7) -0.027(6) 0.033(7) -0.056(7)
F13 0.156(11) 0.124(10) 0.106(9) 0.009(8) -0.037(10) 0.004(10)
C1 0.107(6) 0.089(5) 0.074(5) -0.006(5) -0.004(5) -0.013(5)
F12 0.124(9) 0.126(9) 0.119(9) -0.007(8) 0.001(8) -0.005(8)
O6 0.114(10) 0.101(9) 0.055(7) 0.006(7) -0.010(9) -0.006(8)
O8 0.105(8) 0.114(8) 0.111(8) 0.002(8) -0.004(8) -0.008(8)
O4 0.069(8) 0.069(9) 0.070(12) -0.001(10) -0.007(11) -0.018(8)

loop_
_atom_type_symbol
_atom_type_description
_atom_type_scat_dispersion_real
_atom_type_scat_dispersion_imag
_atom_type_scat_source
C C 0.0033 0.0016 'International Tables Vol C Tables 4.2.6.8 and 6.1.1.4'
H H 0.0000 0.0000 'International Tables Vol C Tables 4.2.6.8 and 6.1.1.4'
B B 0.0013 0.0007 'International Tables Vol C Tables 4.2.6.8 and 6.1.1.4'
F F 0.0171 0.0103 'International Tables Vol C Tables 4.2.6.8 and 6.1.1.4'
N N 0.0061 0.0033 'International Tables Vol C Tables 4.2.6.8 and 6.1.1.4'
O O 0.0106 0.0060 'International Tables Vol C Tables 4.2.6.8 and 6.1.1.4'
Pd Pd -0.9988 1.0072 'International Tables Vol C Tables 4.2.6.8 and 6.1.1.4'
S S 0.1246 0.1234 'International Tables Vol C Tables 4.2.6.8 and 6.1.1.4'

loop_
_geom_angle_atom_site_label_1
_geom_angle_atom_site_label_2
_geom_angle_atom_site_label_3
_geom_angle
_geom_angle_site_symmetry_1
_geom_angle_site_symmetry_3
_geom_angle_publ_flag
N4 Pd1 N7 79.33(19) . . ?
N4 Pd1 N3 79.4(2) . . ?
N4 Pd1 C18 91.6(2) . . ?
N4 Pd1 C9 92.8(2) . . ?
N4 Pd1 C16 178.8(2) . . ?
N7 Pd1 N3 158.7(2) . . ?
N7 Pd1 C18 90.3(2) . . ?
N7 Pd1 C9 90.3(2) . . ?
N7 Pd1 C16 99.5(2) . . ?
N3 Pd1 C18 91.0(2) . . ?
N3 Pd1 C9 90.0(2) . . ?
N3 Pd1 C16 101.8(2) . . ?
C9 Pd1 C18 175.7(2) . . ?
C16 Pd1 C18 88.0(2) . . ?
C16 Pd1 C9 87.7(2) . . ?
O1 S1 C40 103.0(4) . . ?
O3 S1 O1 113.3(3) . . ?
O3 S1 C40 100.9(4) . . ?
O2 S1 O1 116.1(4) . . ?
O2 S1 O3 116.5(4) . . ?
O2 S1 C40 104.2(4) . . ?
C30 N4 Pd1 117.6(4) . . ?
C34 N4 Pd1 117.0(4) . . ?
C34 N4 C30 125.4(6) . . ?
C35 N7 Pd1 113.6(4) . . ?
C39 N7 Pd1 126.9(4) . . ?
C39 N7 C35 119.5(5) . . ?
C29 N3 Pd1 112.8(4) . . ?
C25 N3 Pd1 127.1(5) . . ?
C25 N3 C29 120.0(6) . . ?
C9 N6 C8 111.2(5) . . ?
C9 N6 C10 125.5(5) . . ?
C8 N6 C10 123.1(5) . . ?
C9 N5 C7 109.3(5) . . ?
C9 N5 C6 129.1(5) . . ?
C7 N5 C6 121.4(5) . . ?
C18 N2 C19 111.6(6) . . ?
C18 N2 C17 126.4(5) . . ?
C19 N2 C17 121.9(5) . . ?
C18 N1 C21 131.1(5) . . ?
C18 N1 C20 109.7(6) . . ?
C20 N1 C21 119.1(6) . . ?
N2 C18 Pd1 119.7(4) . . ?
N1 C18 Pd1 135.5(4) . . ?
N1 C18 N2 104.7(5) . . ?
N6 C9 Pd1 120.5(4) . . ?
N6 C9 N5 105.3(5) . . ?
N5 C9 Pd1 134.1(4) . . ?
N6 C8 H8 126.7 . . ?
C7 C8 N6 106.5(5) . . ?
C7 C8 H8 126.7 . . ?
N5 C7 H7 126.2 . . ?
C8 C7 N5 107.7(5) . . ?
C8 C7 H7 126.2 . . ?
N4 C30 C29 112.7(5) . . ?
N4 C30 C31 118.2(6) . . ?
C31 C30 C29 128.7(6) . . ?
C11 C16 Pd1 119.8(5) . . ?
C15 C16 Pd1 119.7(5) . . ?
C15 C16 C11 120.5(6) . . ?
N1 C21 H21A 109.2 . . ?
N1 C21 H21B 109.2 . . ?
N1 C21 C22 112.0(6) . . ?
H21A C21 H21B 107.9 . . ?
C22 C21 H21A 109.2 . . ?
C22 C21 H21B 109.2 . . ?
F2 B1 F1 109.7(5) . . ?
F2 B1 F4 105.2(6) . . ?
F3 B1 F1 109.2(6) . . ?
F3 B1 F2 117.2(7) . . ?
F3 B1 F4 116.4(8) . . ?
F4 B1 F1 97.3(7) . . ?
N7 C35 C34 115.5(5) . . ?
N7 C35 C36 120.2(6) . . ?
C36 C35 C34 124.0(6) . . ?
N5 C6 H6A 108.8 . . ?
N5 C6 H6B 108.8 . . ?
N5 C6 C4 113.8(6) . . ?
H6A C6 H6B 107.7 . . ?
C4 C6 H6A 108.8 . . ?
C4 C6 H6B 108.8 . . ?
N3 C29 C30 116.9(5) . . ?
N3 C29 C28 120.0(6) . . ?
C28 C29 C30 122.9(6) . . ?
N7 C39 H39 119.1 . . ?
N7 C39 C38 121.8(7) . . ?
C38 C39 H39 119.1 . . ?
C16 C11 C10 123.8(6) . . ?
C12 C11 C16 118.9(7) . . ?
C12 C11 C10 117.2(7) . . ?
N4 C34 C35 113.5(5) . . ?
N4 C34 C33 117.9(6) . . ?
C33 C34 C35 128.5(6) . . ?
C29 C28 H28 120.2 . . ?
C29 C28 C27 119.5(8) . . ?
C27 C28 H28 120.2 . . ?
N3 C25 H25 119.2 . . ?
N3 C25 C26 121.7(7) . . ?
C26 C25 H25 119.2 . . ?
N2 C19 H19 127.0 . . ?
C20 C19 N2 106.0(6) . . ?
C20 C19 H19 127.0 . . ?
C16 C15 C17 125.0(6) . . ?
C16 C15 C14 117.3(7) . . ?
C14 C15 C17 117.7(6) . . ?
C11 C12 H12 119.3 . . ?
C13 C12 C11 121.4(8) . . ?
C13 C12 H12 119.3 . . ?
C35 C36 H36 120.5 . . ?
C35 C36 C37 118.9(7) . . ?
C37 C36 H36 120.5 . . ?
N2 C17 C15 112.2(5) . . ?
N2 C17 H17A 109.2 . . ?
N2 C17 H17B 109.2 . . ?
C15 C17 H17A 109.2 . . ?
C15 C17 H17B 109.2 . . ?
H17A C17 H17B 107.9 . . ?
N1 C20 H20 126.1 . . ?
C19 C20 N1 107.9(6) . . ?
C19 C20 H20 126.1 . . ?
C30 C31 H31 120.9 . . ?
C32 C31 C30 118.2(7) . . ?
C32 C31 H31 120.9 . . ?
C25 C26 H26 120.2 . . ?
C27 C26 C25 119.6(7) . . ?
C27 C26 H26 120.2 . . ?
C15 C14 H14 118.9 . . ?
C13 C14 C15 122.2(8) . . ?
C13 C14 H14 118.9 . . ?
C28 C27 H27 120.4 . . ?
C26 C27 C28 119.1(7) . . ?
C26 C27 H27 120.4 . . ?
N6 C10 C11 112.3(5) . . ?
N6 C10 H10A 109.2 . . ?
N6 C10 H10B 109.2 . . ?
C11 C10 H10A 109.2 . . ?
C11 C10 H10B 109.2 . . ?
H10A C10 H10B 107.9 . . ?
C6 C4 H4A 109.1 . . ?
C6 C4 H4B 109.1 . . ?
H4A C4 H4B 107.8 . . ?
C5 C4 C6 112.6(7) . . ?
C5 C4 H4A 109.1 . . ?
C5 C4 H4B 109.1 . . ?
C21 C22 H22A 109.3 . . ?
C21 C22 H22B 109.3 . . ?
C21 C22 C23 111.5(9) . . ?
H22A C22 H22B 108.0 . . ?
C23 C22 H22A 109.3 . . ?
C23 C22 H22B 109.3 . . ?
C39 C38 H38 120.2 . . ?
C37 C38 C39 119.6(7) . . ?
C37 C38 H38 120.2 . . ?
C36 C37 H37 120.0 . . ?
C38 C37 C36 119.9(6) . . ?
C38 C37 H37 120.0 . . ?
C34 C33 H33 120.7 . . ?
C34 C33 C32 118.5(7) . . ?
C32 C33 H33 120.7 . . ?
C31 C32 C33 121.8(7) . . ?
C31 C32 H32 119.1 . . ?
C33 C32 H32 119.1 . . ?
F5 C40 S1 116.3(7) . . ?
F5 C40 F6 104.4(7) . . ?
F5 C40 F7 105.9(8) . . ?
F6 C40 S1 111.8(6) . . ?
F7 C40 S1 114.1(7) . . ?
F7 C40 F6 103.0(8) . . ?
C12 C13 C14 119.6(8) . . ?
C12 C13 H13 120.2 . . ?
C14 C13 H13 120.2 . . ?
C4 C5 H5A 109.0 . . ?
C4 C5 H5B 109.0 . . ?
C4 C5 C3 113.0(9) . . ?
H5A C5 H5B 107.8 . . ?
C3 C5 H5A 109.0 . . ?
C3 C5 H5B 109.0 . . ?
C22 C23 H23A 109.8 . . ?
C22 C23 H23B 109.8 . . ?
C22 C23 C24 109.6(11) . . ?
H23A C23 H23B 108.2 . . ?
C24 C23 H23A 109.8 . . ?
C24 C23 H23B 109.8 . . ?
C5 C3 H3A 109.5 . . ?
C5 C3 H3B 109.5 . . ?
C5 C3 H3C 109.5 . . ?
H3A C3 H3B 109.5 . . ?
H3A C3 H3C 109.5 . . ?
H3B C3 H3C 109.5 . . ?
C23 C24 H24A 109.5 . . ?
C23 C24 H24B 109.5 . . ?
C23 C24 H24C 109.5 . . ?
H24A C24 H24B 109.5 . . ?
H24A C24 H24C 109.5 . . ?
H24B C24 H24C 109.5 . . ?
O5 S2 C2 97.0(11) . . ?
O9 S2 O5 117.8(12) . . ?
O9 S2 C2 97.3(9) . . ?
O7 S2 O5 119.7(13) . . ?
O7 S2 O9 114.1(10) . . ?
O7 S2 C2 104.9(10) . . ?
F8 C2 S2 109.9(13) . . ?
F10 C2 S2 113.8(14) . . ?
F10 C2 F8 104.0(14) . . ?
F9 C2 S2 114.5(12) . . ?
F9 C2 F8 106.7(17) . . ?
F9 C2 F10 107.3(15) . . ?
O6 S3 C1 109.3(18) . . ?
O8 S3 C1 105.7(19) . . ?
O8 S3 O6 98.8(17) . . ?
O8 S3 O4 124(3) . . ?
O4 S3 C1 109(2) . . ?
O4 S3 O6 109(2) . . ?
F11 C1 S3 117(2) . . ?
F11 C1 F12 96(2) . . ?
F13 C1 F11 118(3) . . ?
F13 C1 S3 122(2) . . ?
F13 C1 F12 94(3) . . ?
F12 C1 S3 96(2) . . ?

loop_
_geom_bond_atom_site_label_1
_geom_bond_atom_site_label_2
_geom_bond_distance
_geom_bond_site_symmetry_2
_geom_bond_publ_flag
Pd1 N4 2.020(5) . ?
Pd1 N7 2.049(5) . ?
Pd1 N3 2.069(5) . ?
Pd1 C18 2.117(6) . ?
Pd1 C9 2.110(6) . ?
Pd1 C16 2.096(7) . ?
S1 O1 1.429(5) . ?
S1 O3 1.411(5) . ?
S1 O2 1.383(5) . ?
S1 C40 1.741(9) . ?
N4 C30 1.342(7) . ?
N4 C34 1.339(8) . ?
N7 C35 1.367(8) . ?
N7 C39 1.338(8) . ?
N3 C29 1.361(8) . ?
N3 C25 1.329(8) . ?
N6 C9 1.339(8) . ?
N6 C8 1.377(8) . ?
N6 C10 1.461(8) . ?
N5 C9 1.368(7) . ?
N5 C7 1.382(8) . ?
N5 C6 1.469(8) . ?
N2 C18 1.358(8) . ?
N2 C19 1.366(8) . ?
N2 C17 1.477(9) . ?
F1 B1 1.436(9) . ?
N1 C18 1.334(8) . ?
N1 C21 1.478(9) . ?
N1 C20 1.396(8) . ?
F2 B1 1.353(8) . ?
F5 C40 1.292(10) . ?
C8 H8 0.9500 . ?
C8 C7 1.340(10) . ?
C7 H7 0.9500 . ?
C30 C29 1.476(9) . ?
C30 C31 1.386(10) . ?
C16 C11 1.404(9) . ?
C16 C15 1.399(9) . ?
C21 H21A 0.9900 . ?
C21 H21B 0.9900 . ?
C21 C22 1.506(10) . ?
B1 F3 1.270(9) . ?
B1 F4 1.364(9) . ?
C35 C34 1.475(9) . ?
C35 C36 1.390(9) . ?
F6 C40 1.396(11) . ?
C6 H6A 0.9900 . ?
C6 H6B 0.9900 . ?
C6 C4 1.495(9) . ?
C29 C28 1.376(9) . ?
C39 H39 0.9500 . ?
C39 C38 1.378(10) . ?
C11 C12 1.391(10) . ?
C11 C10 1.487(10) . ?
C34 C33 1.379(9) . ?
F7 C40 1.359(10) . ?
C28 H28 0.9500 . ?
C28 C27 1.405(12) . ?
C25 H25 0.9500 . ?
C25 C26 1.387(10) . ?
C19 H19 0.9500 . ?
C19 C20 1.326(10) . ?
C15 C17 1.495(10) . ?
C15 C14 1.405(10) . ?
C12 H12 0.9500 . ?
C12 C13 1.356(13) . ?
C36 H36 0.9500 . ?
C36 C37 1.391(11) . ?
C17 H17A 0.9900 . ?
C17 H17B 0.9900 . ?
C20 H20 0.9500 . ?
C31 H31 0.9500 . ?
C31 C32 1.376(11) . ?
C26 H26 0.9500 . ?
C26 C27 1.344(12) . ?
C14 H14 0.9500 . ?
C14 C13 1.369(14) . ?
C27 H27 0.9500 . ?
C10 H10A 0.9900 . ?
C10 H10B 0.9900 . ?
C4 H4A 0.9900 . ?
C4 H4B 0.9900 . ?
C4 C5 1.440(13) . ?
C22 H22A 0.9900 . ?
C22 H22B 0.9900 . ?
C22 C23 1.522(14) . ?
C38 H38 0.9500 . ?
C38 C37 1.351(12) . ?
C37 H37 0.9500 . ?
C33 H33 0.9500 . ?
C33 C32 1.391(11) . ?
C32 H32 0.9500 . ?
C13 H13 0.9500 . ?
C5 H5A 0.9900 . ?
C5 H5B 0.9900 . ?
C5 C3 1.570(14) . ?
C23 H23A 0.9900 . ?
C23 H23B 0.9900 . ?
C23 C24 1.588(16) . ?
C3 H3A 0.9800 . ?
C3 H3B 0.9800 . ?
C3 H3C 0.9800 . ?
C24 H24A 0.9800 . ?
C24 H24B 0.9800 . ?
C24 H24C 0.9800 . ?
S2 O5 1.47(2) . ?
S2 O9 1.423(15) . ?
S2 O7 1.368(15) . ?
S2 C2 1.83(2) . ?
F8 C2 1.34(2) . ?
F10 C2 1.34(2) . ?
F11 C1 1.30(3) . ?
C2 F9 1.317(19) . ?
S3 C1 1.67(3) . ?
S3 O6 1.38(3) . ?
S3 O8 1.32(3) . ?
S3 O4 1.36(5) . ?
F13 C1 1.22(3) . ?
C1 F12 1.36(4) . ?

loop_
_geom_torsion_atom_site_label_1
_geom_torsion_atom_site_label_2
_geom_torsion_atom_site_label_3
_geom_torsion_atom_site_label_4
_geom_torsion
_geom_torsion_site_symmetry_1
_geom_torsion_site_symmetry_2
_geom_torsion_site_symmetry_3
_geom_torsion_site_symmetry_4
_geom_torsion_publ_flag
Pd1 N4 C30 C29 -5.5(6) . . . . ?
Pd1 N4 C30 C31 -179.4(4) . . . . ?
Pd1 N4 C34 C35 -6.6(6) . . . . ?
Pd1 N4 C34 C33 177.5(5) . . . . ?
Pd1 N7 C35 C34 8.3(6) . . . . ?
Pd1 N7 C35 C36 -177.2(5) . . . . ?
Pd1 N7 C39 C38 177.3(5) . . . . ?
Pd1 N3 C29 C30 5.0(6) . . . . ?
Pd1 N3 C29 C28 -180.0(5) . . . . ?
Pd1 N3 C25 C26 -179.0(5) . . . . ?
Pd1 C16 C11 C12 178.5(5) . . . . ?
Pd1 C16 C11 C10 -5.3(9) . . . . ?
Pd1 C16 C15 C17 -0.9(9) . . . . ?
Pd1 C16 C15 C14 -179.7(5) . . . . ?
O1 S1 C40 F5 -59.8(7) . . . . ?
O1 S1 C40 F6 -179.6(6) . . . . ?
O1 S1 C40 F7 64.0(8) . . . . ?
N4 C30 C29 N3 0.1(8) . . . . ?
N4 C30 C29 C28 -174.8(6) . . . . ?
N4 C30 C31 C32 1.9(9) . . . . ?
N4 C34 C33 C32 1.8(10) . . . . ?
N7 C35 C34 N4 -1.3(8) . . . . ?
N7 C35 C34 C33 174.0(6) . . . . ?
N7 C35 C36 C37 -1.4(10) . . . . ?
N7 C39 C38 C37 1.2(11) . . . . ?
O3 S1 C40 F5 -177.1(7) . . . . ?
O3 S1 C40 F6 63.1(7) . . . . ?
O3 S1 C40 F7 -53.3(8) . . . . ?
O2 S1 C40 F5 61.8(8) . . . . ?
O2 S1 C40 F6 -58.0(7) . . . . ?
O2 S1 C40 F7 -174.4(7) . . . . ?
N3 C29 C28 C27 -1.9(10) . . . . ?
N3 C25 C26 C27 0.6(11) . . . . ?
N6 C8 C7 N5 0.5(7) . . . . ?
N5 C6 C4 C5 61.9(9) . . . . ?
N2 C19 C20 N1 -0.5(8) . . . . ?
N1 C21 C22 C23 -178.0(7) . . . . ?
C18 N2 C19 C20 1.1(8) . . . . ?
C18 N2 C17 C15 45.3(9) . . . . ?
C18 N1 C21 C22 -99.0(8) . . . . ?
C18 N1 C20 C19 -0.2(8) . . . . ?
C9 N6 C8 C7 -0.5(7) . . . . ?
C9 N6 C10 C11 52.8(9) . . . . ?
C9 N5 C7 C8 -0.3(7) . . . . ?
C9 N5 C6 C4 -141.3(6) . . . . ?
C8 N6 C9 Pd1 178.1(4) . . . . ?
C8 N6 C9 N5 0.3(6) . . . . ?
C8 N6 C10 C11 -134.0(6) . . . . ?
C7 N5 C9 Pd1 -177.4(5) . . . . ?
C7 N5 C9 N6 0.0(6) . . . . ?
C7 N5 C6 C4 43.8(8) . . . . ?
C30 N4 C34 C35 175.0(5) . . . . ?
C30 N4 C34 C33 -0.8(9) . . . . ?
C30 C29 C28 C27 172.8(6) . . . . ?
C30 C31 C32 C33 -0.9(11) . . . . ?
C16 C11 C12 C13 1.0(12) . . . . ?
C16 C11 C10 N6 -44.3(9) . . . . ?
C16 C15 C17 N2 -45.4(9) . . . . ?
C16 C15 C14 C13 1.6(11) . . . . ?
C21 N1 C18 Pd1 -6.9(11) . . . . ?
C21 N1 C18 N2 177.1(6) . . . . ?
C21 N1 C20 C19 -177.0(6) . . . . ?
C21 C22 C23 C24 -179.4(8) . . . . ?
C35 N7 C39 C38 -3.5(9) . . . . ?
C35 C34 C33 C32 -173.3(7) . . . . ?
C35 C36 C37 C38 -0.8(11) . . . . ?
C6 N5 C9 Pd1 7.2(9) . . . . ?
C6 N5 C9 N6 -175.4(6) . . . . ?
C6 N5 C7 C8 175.5(6) . . . . ?
C6 C4 C5 C3 171.8(9) . . . . ?
C29 N3 C25 C26 -2.0(10) . . . . ?
C29 C30 C31 C32 -170.9(7) . . . . ?
C29 C28 C27 C26 0.5(11) . . . . ?
C39 N7 C35 C34 -171.0(5) . . . . ?
C39 N7 C35 C36 3.5(9) . . . . ?
C39 C38 C37 C36 0.9(11) . . . . ?
C11 C16 C15 C17 177.8(6) . . . . ?
C11 C16 C15 C14 -1.0(9) . . . . ?
C11 C12 C13 C14 -0.4(13) . . . . ?
C34 N4 C30 C29 172.9(5) . . . . ?
C34 N4 C30 C31 -1.1(9) . . . . ?
C34 C35 C36 C37 172.6(6) . . . . ?
C34 C33 C32 C31 -1.0(12) . . . . ?
C25 N3 C29 C30 -172.4(5) . . . . ?
C25 N3 C29 C28 2.6(9) . . . . ?
C25 C26 C27 C28 0.1(12) . . . . ?
C19 N2 C18 Pd1 -178.0(4) . . . . ?
C19 N2 C18 N1 -1.2(7) . . . . ?
C19 N2 C17 C15 -135.3(6) . . . . ?
C15 C16 C11 C12 -0.2(9) . . . . ?
C15 C16 C11 C10 176.0(6) . . . . ?
C15 C14 C13 C12 -0.9(13) . . . . ?
C12 C11 C10 N6 131.9(7) . . . . ?
C36 C35 C34 N4 -175.6(6) . . . . ?
C36 C35 C34 C33 -0.3(11) . . . . ?
C17 N2 C18 Pd1 1.5(8) . . . . ?
C17 N2 C18 N1 178.2(6) . . . . ?
C17 N2 C19 C20 -178.4(6) . . . . ?
C17 C15 C14 C13 -177.3(8) . . . . ?
C20 N1 C18 Pd1 176.8(5) . . . . ?
C20 N1 C18 N2 0.9(7) . . . . ?
C20 N1 C21 C22 77.0(8) . . . . ?
C31 C30 C29 N3 173.2(6) . . . . ?
C31 C30 C29 C28 -1.6(10) . . . . ?
C14 C15 C17 N2 133.4(6) . . . . ?
C10 N6 C9 Pd1 -7.9(8) . . . . ?
C10 N6 C9 N5 174.3(6) . . . . ?
C10 N6 C8 C7 -174.7(6) . . . . ?
C10 C11 C12 C13 -175.5(8) . . . . ?
O5 S2 C2 F8 65.2(16) . . . . ?
O5 S2 C2 F10 -51.0(17) . . . . ?
O5 S2 C2 F9 -174.8(18) . . . . ?
O9 S2 C2 F8 -54.2(14) . . . . ?
O9 S2 C2 F10 -170.3(14) . . . . ?
O9 S2 C2 F9 65.8(17) . . . . ?
O7 S2 C2 F8 -171.6(12) . . . . ?
O7 S2 C2 F10 72.3(14) . . . . ?
O7 S2 C2 F9 -51.6(18) . . . . ?
O6 S3 C1 F11 -56(3) . . . . ?
O6 S3 C1 F13 143(3) . . . . ?
O6 S3 C1 F12 44(2) . . . . ?
O8 S3 C1 F11 50(3) . . . . ?
O8 S3 C1 F13 -111(3) . . . . ?
O8 S3 C1 F12 150(2) . . . . ?
O4 S3 C1 F11 -175(3) . . . . ?
O4 S3 C1 F13 25(4) . . . . ?
O4 S3 C1 F12 -75(3) . . . . ?
